data_2216770
loop_
_publ_author_name
'Mohammad Hossein Habibi'
'Elham Askari'
'Suchada Chantrapromma'
'Hoong-Kun Fun'

_publ_section_title
;The cocrystal
 {4,4'-dimethoxy-2,2'-[propane-1,2-diylbis(nitrilomethylidyne)]diphenolato}methanol(pyridine)manganese(III)
 hexafluoridophosphate--{4,4'-dimethoxy-2,2'-[ethane-1,2-diylbis(nitrilomethylidyne)]diphenolato}methanol(pyridine)manganese(III)
 hexafluoridophosphate (1/1)
;
_journal_coeditor_code SJ2395
_journal_issue 12
_journal_name_full 'Acta Crystallographica Section E'
_journal_page_first m2905
_journal_page_last m2906
_journal_paper_doi 10.1107/S1600536807053883
_journal_volume 63
_journal_year 2007
_chemical_formula_iupac
;
[Mn (C19 H20 N2 O2) (C5 H5 N) (C H4 O)] P F6 ,
[Mn (C18 H18 N2 O2) (C5 H5 N) (C H4 O)] P F6
;
_chemical_formula_moiety
;
[Mn (C19 H20 N2 O2) (C5 H5 N) (C H4 O)] P F6 ,
[Mn (C18 H18 N2 O2) (C5 H5 N) (C H4 O)] P F6
;
_chemical_formula_sum 'C49 H56 F12 Mn2 N6 O10 P2'
_chemical_formula_weight 1288.82
_chemical_name_systematic
'{4,4'-dimethoxy-2,2'-[propane-1,2-diylbis(nitrilomethylidyne)]diphenolato}methanol(pyridine)manganese(III) hexafluorophosphate--{4,4'-dimethoxy-2,2'-[ethane-1,2-diylbis(nitrilomethylidyne)]diphenolato}methanol(pyridine)manganese(III) hexafluorophosphate (1/1)'
_space_group_IT_number 15
_symmetry_cell_setting monoclinic
_symmetry_space_group_name_Hall '-C 2yc'
_symmetry_space_group_name_H-M 'C 1 2/c 1'
_atom_sites_solution_hydrogens geom
_atom_sites_solution_primary direct
_atom_sites_solution_secondary difmap
_audit_creation_method SHELXL97
_cell_angle_alpha 90.00
_cell_angle_beta 93.9880(10)
_cell_angle_gamma 90.00
_cell_formula_units_Z 4
_cell_length_a 23.4332(6)
_cell_length_b 16.3878(4)
_cell_length_c 14.2963(4)
_cell_measurement_reflns_used 7977
_cell_measurement_temperature 100.00(10)
_cell_measurement_theta_max 30.00
_cell_measurement_theta_min 1.74
_cell_volume 5476.8(2)
_computing_cell_refinement 'APEX2 (Bruker, 2005)'
_computing_data_collection 'APEX2 (Bruker, 2005)'
_computing_data_reduction 'SAINT (Bruker, 2005)'
_computing_molecular_graphics 'SHELXTL (Sheldrick, 1998)'
_computing_publication_material
;
SHELXTL (Sheldrick, 1998) and PLATON (Spek, 2003)
;
_computing_structure_refinement 'SHELXTL (Sheldrick, 1998)'
_computing_structure_solution 'SHELXTL (Sheldrick, 1998)'
_diffrn_ambient_temperature 100.00(10)
_diffrn_detector_area_resol_mean 8.33
_diffrn_measured_fraction_theta_full 0.999
_diffrn_measured_fraction_theta_max 0.999
_diffrn_measurement_device_type 'Bruker SMART APEX2 CCD area-detector'
_diffrn_measurement_method \w
_diffrn_radiation_monochromator graphite
_diffrn_radiation_source 'fine-focus sealed tube'
_diffrn_radiation_type MoK\a
_diffrn_radiation_wavelength 0.71073
_diffrn_reflns_av_R_equivalents 0.0334
_diffrn_reflns_av_sigmaI/netI 0.0258
_diffrn_reflns_limit_h_max 32
_diffrn_reflns_limit_h_min -32
_diffrn_reflns_limit_k_max 23
_diffrn_reflns_limit_k_min -23
_diffrn_reflns_limit_l_max 20
_diffrn_reflns_limit_l_min -19
_diffrn_reflns_number 43484
_diffrn_reflns_theta_full 30.00
_diffrn_reflns_theta_max 30.00
_diffrn_reflns_theta_min 1.74
_diffrn_standards_number 0
_exptl_absorpt_coefficient_mu 0.622
_exptl_absorpt_correction_T_max 0.8706
_exptl_absorpt_correction_T_min 0.7161
_exptl_absorpt_correction_type multi-scan
_exptl_absorpt_process_details '(SADABS; Bruker, 2005)'
_exptl_crystal_colour brown
_exptl_crystal_density_diffrn 1.563
_exptl_crystal_density_method 'not measured'
_exptl_crystal_description block
_exptl_crystal_F_000 2640
_exptl_crystal_size_max 0.57
_exptl_crystal_size_mid 0.26
_exptl_crystal_size_min 0.23
_refine_diff_density_max 1.400
_refine_diff_density_min -0.622
_refine_ls_extinction_method none
_refine_ls_goodness_of_fit_ref 1.044
_refine_ls_hydrogen_treatment mixed
_refine_ls_matrix_type full
_refine_ls_number_parameters 379
_refine_ls_number_reflns 7977
_refine_ls_number_restraints 0
_refine_ls_restrained_S_all 1.044
_refine_ls_R_factor_all 0.0595
_refine_ls_R_factor_gt 0.0493
_refine_ls_shift/su_max 0.001
_refine_ls_shift/su_mean 0.000
_refine_ls_structure_factor_coef Fsqd
_refine_ls_weighting_details 'calc w = 1/[\s^2^(Fo^2^)+(0.0685P)^2^+11.1129P] where P=(Fo^2^+2Fc^2^)/3'
_refine_ls_weighting_scheme calc
_refine_ls_wR_factor_gt 0.1311
_refine_ls_wR_factor_ref 0.1381
_reflns_number_gt 6665
_reflns_number_total 7977
_reflns_threshold_expression I>2\s(I)
_cod_data_source_file sj2395.cif
_cod_data_source_block I
_cod_original_sg_symbol_H-M 'C 2/c'
_cod_database_code 2216770
_cod_database_fobs_code 2216770

loop_
_symmetry_equiv_pos_as_xyz
'x, y, z'
'-x, y, -z+1/2'
'x+1/2, y+1/2, z'
'-x+1/2, y+1/2, -z+1/2'
'-x, -y, -z'
'x, -y, z-1/2'
'-x+1/2, -y+1/2, -z'
'x+1/2, -y+1/2, z-1/2'

loop_
_atom_site_type_symbol
_atom_site_label
_atom_site_fract_x
_atom_site_fract_y
_atom_site_fract_z
_atom_site_U_iso_or_equiv
_atom_site_adp_type
_atom_site_calc_flag
_atom_site_refinement_flags
_atom_site_occupancy
_atom_site_disorder_assembly
_atom_site_disorder_group
Mn Mn1 0.086000(11) 0.179324(17) 0.64225(2) 0.01968(9) Uani d . 1 . .
P P1 0.22652(3) 0.50955(5) 0.58969(6) 0.04204(17) Uani d . 1 . .
F F1 0.23555(11) 0.46971(17) 0.69076(15) 0.0831(7) Uani d . 1 . .
F F2 0.28040(8) 0.46209(14) 0.55735(16) 0.0696(6) Uani d . 1 . .
F F3 0.17260(8) 0.55855(15) 0.62030(19) 0.0787(7) Uani d . 1 . .
F F4 0.21769(8) 0.54870(12) 0.48656(14) 0.0568(5) Uani d . 1 . .
F F5 0.26607(8) 0.58567(14) 0.62166(17) 0.0716(6) Uani d . 1 . .
F F6 0.18576(9) 0.43551(12) 0.55787(15) 0.0648(5) Uani d . 1 . .
O O1 0.01672(6) 0.23882(8) 0.63767(10) 0.0216(3) Uani d . 1 . .
O O2 0.04976(6) 0.08047(8) 0.61213(11) 0.0225(3) Uani d . 1 . .
O O3 -0.01802(6) 0.57202(8) 0.61205(11) 0.0262(3) Uani d . 1 . .
O O4 0.12736(7) -0.23205(9) 0.55721(13) 0.0325(4) Uani d . 1 . .
O O5 0.07737(6) 0.15465(9) 0.79891(11) 0.0243(3) Uani d . 1 . .
N N1 0.13089(7) 0.27512(10) 0.68817(14) 0.0257(4) Uani d . 1 . .
N N2 0.16274(7) 0.12696(10) 0.64994(13) 0.0240(3) Uani d . 1 B .
N N3 0.10136(7) 0.21039(11) 0.48527(13) 0.0258(3) Uani d . 1 . .
C C1 0.01127(8) 0.32005(11) 0.63213(13) 0.0193(3) Uani d . 1 . .
C C2 -0.04206(8) 0.35280(12) 0.60048(13) 0.0205(3) Uani d . 1 . .
H H2A -0.0723 0.3178 0.5833 0.025 Uiso calc R 1 . .
C C3 -0.05027(8) 0.43644(12) 0.59452(14) 0.0218(4) Uani d . 1 . .
H H3A -0.0859 0.4569 0.5735 0.026 Uiso calc R 1 . .
C C4 -0.00546(9) 0.49047(11) 0.61986(13) 0.0214(4) Uani d . 1 . .
C C5 0.04696(8) 0.45992(11) 0.65106(13) 0.0206(3) Uani d . 1 . .
H H5A 0.0768 0.4955 0.6683 0.025 Uiso calc R 1 . .
C C6 0.05608(8) 0.37491(11) 0.65722(13) 0.0200(3) Uani d . 1 . .
C C7 0.11259(8) 0.34918(12) 0.69061(15) 0.0237(4) Uani d . 1 . .
H H7A 0.1377 0.3888 0.7157 0.028 Uiso calc R 1 . .
C C8 0.17357(8) 0.05123(12) 0.63493(15) 0.0243(4) Uani d . 1 . .
H H8A 0.2117 0.0352 0.6386 0.029 Uiso calc R 1 . .
C C9 0.13105(8) -0.01061(11) 0.61284(14) 0.0214(4) Uani d . 1 . .
C C10 0.15082(8) -0.09082(12) 0.59678(15) 0.0241(4) Uani d . 1 . .
H H10A 0.1899 -0.1016 0.6008 0.029 Uiso calc R 1 . .
C C11 0.11268(9) -0.15269(12) 0.57541(15) 0.0241(4) Uani d . 1 . .
C C12 0.05378(9) -0.13682(12) 0.57161(15) 0.0243(4) Uani d . 1 . .
H H12A 0.0279 -0.1791 0.5589 0.029 Uiso calc R 1 . .
C C13 0.03392(8) -0.05904(12) 0.58664(14) 0.0226(4) Uani d . 1 . .
H H13A -0.0053 -0.0497 0.5845 0.027 Uiso calc R 1 . .
C C14 0.07180(8) 0.00630(11) 0.60511(14) 0.0205(3) Uani d . 1 . .
C C15 0.10906(9) 0.14901(14) 0.42499(17) 0.0297(4) Uani d . 1 . .
H H15A 0.1081 0.0957 0.4472 0.036 Uiso calc R 1 . .
C C16 0.11828(13) 0.16116(16) 0.33226(19) 0.0413(6) Uani d . 1 . .
H H16A 0.1224 0.1169 0.2925 0.050 Uiso calc R 1 . .
C C17 0.12144(14) 0.24039(17) 0.29851(19) 0.0448(6) Uani d . 1 . .
H H17A 0.1274 0.2501 0.2358 0.054 Uiso calc R 1 . .
C C18 0.11554(13) 0.30451(15) 0.36011(18) 0.0403(6) Uani d . 1 . .
H H18A 0.1188 0.3583 0.3403 0.048 Uiso calc R 1 . .
C C19 0.10472(11) 0.28675(14) 0.45162(16) 0.0329(5) Uani d . 1 . .
H H19A 0.0995 0.3300 0.4923 0.039 Uiso calc R 1 . .
C C20 0.18887(10) 0.25330(15) 0.7290(2) 0.0430(6) Uani d . 1 B .
H H20A 0.1871 0.2342 0.7930 0.052 Uiso calc R 1 . .
H H20B 0.2141 0.3003 0.7292 0.052 Uiso calc R 1 . .
C C21 0.21073(9) 0.18537(13) 0.6669(2) 0.0375(6) Uani d . 1 . .
H H21A 0.2419 0.1570 0.7028 0.045 Uiso d R 1 B .
H H21B 0.2231 0.2068 0.6092 0.045 Uiso d PR 0.50 A 1
C C22 0.2334(2) 0.2189(3) 0.5850(4) 0.0370(10) Uani d P 0.50 B 2
H H22A 0.2450 0.1754 0.5456 0.055 Uiso calc PR 0.50 B 2
H H22B 0.2658 0.2525 0.6031 0.055 Uiso calc PR 0.50 B 2
H H22C 0.2046 0.2512 0.5514 0.055 Uiso calc PR 0.50 B 2
C C23 0.02777(10) 0.62700(12) 0.63792(16) 0.0291(4) Uani d . 1 . .
H H23A 0.0143 0.6822 0.6315 0.044 Uiso calc R 1 . .
H H23B 0.0584 0.6185 0.5978 0.044 Uiso calc R 1 . .
H H23C 0.0413 0.6172 0.7018 0.044 Uiso calc R 1 . .
C C24 0.18388(13) -0.24614(17) 0.5361(3) 0.0666(11) Uani d . 1 . .
H H24A 0.1873 -0.3007 0.5127 0.100 Uiso calc R 1 . .
H H24B 0.2088 -0.2395 0.5918 0.100 Uiso calc R 1 . .
H H24C 0.1943 -0.2079 0.4894 0.100 Uiso calc R 1 . .
C C25 0.08497(9) 0.07339(13) 0.83507(16) 0.0272(4) Uani d . 1 . .
H H25A 0.0795 0.0733 0.9010 0.041 Uiso calc R 1 . .
H H25B 0.1229 0.0549 0.8252 0.041 Uiso calc R 1 . .
H H25C 0.0576 0.0376 0.8032 0.041 Uiso calc R 1 . .
H H1O5 0.0485(13) 0.1735(18) 0.820(2) 0.036(8) Uiso d . 1 . .

loop_
_atom_site_aniso_label
_atom_site_aniso_U_11
_atom_site_aniso_U_22
_atom_site_aniso_U_33
_atom_site_aniso_U_12
_atom_site_aniso_U_13
_atom_site_aniso_U_23
Mn1 0.01588(14) 0.01570(14) 0.02743(16) -0.00017(9) 0.00126(10) -0.00030(11)
P1 0.0271(3) 0.0463(4) 0.0540(4) -0.0051(3) 0.0123(3) 0.0030(3)
F1 0.0822(15) 0.115(2) 0.0517(12) -0.0267(15) 0.0045(11) 0.0177(13)
F2 0.0533(11) 0.0738(13) 0.0848(15) 0.0268(10) 0.0260(10) 0.0223(11)
F3 0.0429(10) 0.0824(15) 0.1151(19) -0.0016(10) 0.0375(11) -0.0248(14)
F4 0.0494(10) 0.0566(11) 0.0648(12) 0.0035(8) 0.0067(8) 0.0195(9)
F5 0.0468(10) 0.0760(14) 0.0926(16) -0.0250(10) 0.0103(10) -0.0108(12)
F6 0.0711(13) 0.0595(12) 0.0652(12) -0.0296(10) 0.0135(10) -0.0030(10)
O1 0.0177(6) 0.0156(6) 0.0316(7) 0.0000(5) 0.0021(5) 0.0012(5)
O2 0.0169(6) 0.0165(6) 0.0340(8) 0.0001(5) 0.0010(5) -0.0021(5)
O3 0.0312(7) 0.0160(6) 0.0310(8) 0.0016(5) 0.0004(6) -0.0002(6)
O4 0.0333(8) 0.0180(7) 0.0475(10) 0.0032(6) 0.0121(7) -0.0022(6)
O5 0.0214(6) 0.0211(6) 0.0309(8) 0.0022(5) 0.0053(5) 0.0007(6)
N1 0.0184(7) 0.0206(8) 0.0374(10) 0.0000(6) -0.0025(6) -0.0008(7)
N2 0.0166(7) 0.0208(8) 0.0347(9) -0.0009(6) 0.0019(6) 0.0006(7)
N3 0.0249(8) 0.0247(8) 0.0276(9) 0.0025(6) 0.0012(6) -0.0014(7)
C1 0.0205(8) 0.0176(8) 0.0202(8) 0.0004(6) 0.0039(6) 0.0004(7)
C2 0.0201(8) 0.0203(8) 0.0213(9) -0.0004(6) 0.0020(6) -0.0004(7)
C3 0.0236(8) 0.0200(8) 0.0219(9) 0.0032(7) 0.0023(7) 0.0009(7)
C4 0.0298(9) 0.0166(8) 0.0182(8) 0.0012(7) 0.0049(7) 0.0002(7)
C5 0.0246(8) 0.0179(8) 0.0198(8) -0.0021(7) 0.0045(7) -0.0011(7)
C6 0.0216(8) 0.0177(8) 0.0209(9) 0.0000(6) 0.0028(6) 0.0003(7)
C7 0.0220(8) 0.0194(8) 0.0296(10) -0.0027(7) 0.0012(7) -0.0020(8)
C8 0.0182(8) 0.0216(9) 0.0335(10) 0.0015(7) 0.0040(7) 0.0021(8)
C9 0.0193(8) 0.0189(8) 0.0265(9) 0.0012(6) 0.0048(7) 0.0013(7)
C10 0.0227(9) 0.0204(9) 0.0298(10) 0.0042(7) 0.0065(7) 0.0031(8)
C11 0.0275(9) 0.0178(8) 0.0276(10) 0.0030(7) 0.0066(7) 0.0027(7)
C12 0.0262(9) 0.0183(8) 0.0286(10) -0.0013(7) 0.0035(7) 0.0015(7)
C13 0.0213(8) 0.0189(8) 0.0276(10) -0.0003(7) 0.0029(7) 0.0000(7)
C14 0.0211(8) 0.0184(8) 0.0223(9) 0.0010(6) 0.0034(7) 0.0015(7)
C15 0.0292(10) 0.0261(10) 0.0339(11) -0.0007(8) 0.0034(8) -0.0040(9)
C16 0.0591(16) 0.0320(12) 0.0333(13) 0.0033(11) 0.0065(11) -0.0090(10)
C17 0.0682(18) 0.0389(13) 0.0279(12) 0.0129(13) 0.0071(12) -0.0003(10)
C18 0.0598(16) 0.0284(11) 0.0328(12) 0.0155(11) 0.0038(11) 0.0028(10)
C19 0.0436(12) 0.0265(10) 0.0285(11) 0.0109(9) 0.0020(9) -0.0006(9)
C20 0.0249(10) 0.0292(11) 0.0723(19) 0.0044(8) -0.0146(11) -0.0136(12)
C21 0.0186(9) 0.0229(10) 0.0709(18) -0.0023(7) 0.0032(10) -0.0033(11)
C22 0.027(2) 0.030(2) 0.054(3) -0.0042(17) 0.0057(19) 0.003(2)
C23 0.0385(11) 0.0178(9) 0.0307(11) -0.0025(8) -0.0010(8) -0.0008(8)
C24 0.0460(16) 0.0268(12) 0.132(3) 0.0040(11) 0.0426(19) -0.0128(17)
C25 0.0290(10) 0.0243(9) 0.0287(10) 0.0027(8) 0.0049(8) 0.0029(8)

loop_
_atom_type_symbol
_atom_type_description
_atom_type_scat_dispersion_real
_atom_type_scat_dispersion_imag
_atom_type_scat_source
C C 0.0033 0.0016 'International Tables Vol C Tables 4.2.6.8 and 6.1.1.4'
H H 0.0000 0.0000 'International Tables Vol C Tables 4.2.6.8 and 6.1.1.4'
N N 0.0061 0.0033 'International Tables Vol C Tables 4.2.6.8 and 6.1.1.4'
O O 0.0106 0.0060 'International Tables Vol C Tables 4.2.6.8 and 6.1.1.4'
F F 0.0171 0.0103 'International Tables Vol C Tables 4.2.6.8 and 6.1.1.4'
P P 0.1023 0.0942 'International Tables Vol C Tables 4.2.6.8 and 6.1.1.4'
Mn Mn 0.3368 0.7283 'International Tables Vol C Tables 4.2.6.8 and 6.1.1.4'

loop_
_geom_angle_atom_site_label_1
_geom_angle_atom_site_label_2
_geom_angle_atom_site_label_3
_geom_angle
O2 Mn1 O1 93.66(6)
O2 Mn1 N1 171.76(7)
O1 Mn1 N1 92.16(6)
O2 Mn1 N2 91.92(6)
O1 Mn1 N2 174.42(6)
N1 Mn1 N2 82.30(7)
O2 Mn1 O5 90.15(6)
O1 Mn1 O5 89.48(6)
N1 Mn1 O5 84.08(7)
N2 Mn1 O5 90.61(6)
O2 Mn1 N3 93.73(6)
O1 Mn1 N3 92.48(6)
N1 Mn1 N3 91.83(7)
N2 Mn1 N3 87.04(7)
O5 Mn1 N3 175.53(6)
F2 P1 F3 178.74(14)
F2 P1 F1 90.30(14)
F3 P1 F1 90.88(15)
F2 P1 F6 90.97(13)
F3 P1 F6 89.49(12)
F1 P1 F6 89.19(12)
F2 P1 F5 90.50(12)
F3 P1 F5 89.03(12)
F1 P1 F5 91.31(14)
F6 P1 F5 178.45(13)
F2 P1 F4 89.00(11)
F3 P1 F4 89.82(13)
F1 P1 F4 179.15(15)
F6 P1 F4 90.33(11)
F5 P1 F4 89.19(12)
C1 O1 Mn1 126.35(12)
C14 O2 Mn1 129.75(12)
C4 O3 C23 116.11(16)
C11 O4 C24 116.77(18)
C25 O5 Mn1 119.81(12)
C25 O5 H1O5 108(2)
Mn1 O5 H1O5 115(2)
C7 N1 C20 120.88(18)
C7 N1 Mn1 125.93(14)
C20 N1 Mn1 113.00(14)
C8 N2 C21 119.55(17)
C8 N2 Mn1 126.47(14)
C21 N2 Mn1 113.76(13)
C15 N3 C19 116.9(2)
C15 N3 Mn1 119.05(15)
C19 N3 Mn1 123.99(15)
O1 C1 C2 118.52(17)
O1 C1 C6 123.55(17)
C2 C1 C6 117.92(17)
C3 C2 C1 120.92(18)
C3 C2 H2A 119.5
C1 C2 H2A 119.5
C2 C3 C4 120.70(18)
C2 C3 H3A 119.6
C4 C3 H3A 119.6
O3 C4 C5 124.35(18)
O3 C4 C3 116.23(17)
C5 C4 C3 119.41(17)
C4 C5 C6 120.58(18)
C4 C5 H5A 119.7
C6 C5 H5A 119.7
C1 C6 C5 120.45(17)
C1 C6 C7 123.34(17)
C5 C6 C7 116.21(17)
N1 C7 C6 124.55(18)
N1 C7 H7A 117.7
C6 C7 H7A 117.7
N2 C8 C9 124.98(18)
N2 C8 H8A 117.5
C9 C8 H8A 117.5
C14 C9 C10 119.98(18)
C14 C9 C8 122.69(17)
C10 C9 C8 117.32(17)
C11 C10 C9 120.41(18)
C11 C10 H10A 119.8
C9 C10 H10A 119.8
C10 C11 O4 125.01(18)
C10 C11 C12 119.73(18)
O4 C11 C12 115.26(18)
C13 C12 C11 120.50(18)
C13 C12 H12A 119.7
C11 C12 H12A 119.7
C12 C13 C14 121.23(18)
C12 C13 H13A 119.4
C14 C13 H13A 119.4
O2 C14 C13 117.93(16)
O2 C14 C9 124.01(17)
C13 C14 C9 118.04(17)
N3 C15 C16 123.2(2)
N3 C15 H15A 118.4
C16 C15 H15A 118.4
C15 C16 C17 119.1(2)
C15 C16 H16A 120.4
C17 C16 H16A 120.4
C18 C17 C16 118.6(2)
C18 C17 H17A 120.7
C16 C17 H17A 120.7
C19 C18 C17 118.4(2)
C19 C18 H18A 120.8
C17 C18 H18A 120.8
N3 C19 C18 123.7(2)
N3 C19 H19A 118.2
C18 C19 H19A 118.2
N1 C20 C21 106.3(2)
N1 C20 H20A 110.5
C21 C20 H20A 110.5
N1 C20 H20B 110.5
C21 C20 H20B 110.5
H20A C20 H20B 108.7
C22 C21 N2 115.8(3)
C22 C21 C20 110.7(3)
N2 C21 C20 106.44(18)
C22 C21 H21A 107.7
N2 C21 H21A 108.0
C20 C21 H21A 107.9
N2 C21 H21B 111.5
C20 C21 H21B 111.4
H21A C21 H21B 111.3
C21 C22 H22A 109.5
C21 C22 H22B 109.5
H22A C22 H22B 109.5
C21 C22 H22C 109.5
H22A C22 H22C 109.5
H22B C22 H22C 109.5
O3 C23 H23A 109.5
O3 C23 H23B 109.5
H23A C23 H23B 109.5
O3 C23 H23C 109.5
H23A C23 H23C 109.5
H23B C23 H23C 109.5
O4 C24 H24A 109.5
O4 C24 H24B 109.5
H24A C24 H24B 109.5
O4 C24 H24C 109.5
H24A C24 H24C 109.5
H24B C24 H24C 109.5
O5 C25 H25A 109.5
O5 C25 H25B 109.5
H25A C25 H25B 109.5
O5 C25 H25C 109.5
H25A C25 H25C 109.5
H25B C25 H25C 109.5

loop_
_geom_bond_atom_site_label_1
_geom_bond_atom_site_label_2
_geom_bond_distance
Mn1 O2 1.8655(14)
Mn1 O1 1.8909(13)
Mn1 N1 1.9764(17)
Mn1 N2 1.9887(16)
Mn1 O5 2.2986(16)
Mn1 N3 2.3532(18)
P1 F2 1.5792(19)
P1 F3 1.584(2)
P1 F1 1.586(2)
P1 F6 1.5909(19)
P1 F5 1.601(2)
P1 F4 1.608(2)
O1 C1 1.339(2)
O2 C14 1.327(2)
O3 C4 1.371(2)
O3 C23 1.430(3)
O4 C11 1.375(2)
O4 C24 1.398(3)
O5 C25 1.435(2)
O5 H1O5 0.82(3)
N1 C7 1.288(3)
N1 C20 1.485(3)
N2 C8 1.288(3)
N2 C21 1.484(3)
N3 C15 1.345(3)
N3 C19 1.345(3)
C1 C2 1.406(3)
C1 C6 1.410(3)
C2 C3 1.386(3)
C2 H2A 0.9300
C3 C4 1.402(3)
C3 H3A 0.9300
C4 C5 1.372(3)
C5 C6 1.411(3)
C5 H5A 0.9300
C6 C7 1.439(3)
C7 H7A 0.9300
C8 C9 1.441(3)
C8 H8A 0.9300
C9 C14 1.413(3)
C9 C10 1.418(3)
C10 C11 1.372(3)
C10 H10A 0.9300
C11 C12 1.402(3)
C12 C13 1.379(3)
C12 H12A 0.9300
C13 C14 1.404(3)
C13 H13A 0.9300
C15 C16 1.372(4)
C15 H15A 0.9300
C16 C17 1.389(4)
C16 H16A 0.9300
C17 C18 1.384(4)
C17 H17A 0.9300
C18 C19 1.381(3)
C18 H18A 0.9300
C19 H19A 0.9300
C20 C21 1.534(4)
C20 H20A 0.9700
C20 H20B 0.9700
C21 C22 1.428(6)
C21 H21A 0.9800
C21 H21B 0.9599
C22 H21B 0.4775
C22 H22A 0.9600
C22 H22B 0.9600
C22 H22C 0.9600
C23 H23A 0.9600
C23 H23B 0.9600
C23 H23C 0.9600
C24 H24A 0.9600
C24 H24B 0.9600
C24 H24C 0.9600
C25 H25A 0.9600
C25 H25B 0.9600
C25 H25C 0.9600

loop_
_geom_hbond_atom_site_label_D
_geom_hbond_atom_site_label_H
_geom_hbond_atom_site_label_A
_geom_hbond_site_symmetry_A
_geom_hbond_distance_DH
_geom_hbond_distance_HA
_geom_hbond_distance_DA
_geom_hbond_angle_DHA
_geom_hbond_publ_flag
O5 H1O5 O1 2_556 0.82(3) 1.99(3) 2.804(2) 169(3) y
C17 H17A O4 6_555 0.93 2.5702 3.465(3) 161 y
C22 H22C N3 1_555 0.96 2.6222 3.318(5) 130 y

loop_
_geom_torsion_atom_site_label_1
_geom_torsion_atom_site_label_2
_geom_torsion_atom_site_label_3
_geom_torsion_atom_site_label_4
_geom_torsion
O2 Mn1 O1 C1 -163.78(16)
N1 Mn1 O1 C1 22.05(16)
O5 Mn1 O1 C1 106.10(16)
N3 Mn1 O1 C1 -69.88(16)
O1 Mn1 O2 C14 -177.40(17)
N2 Mn1 O2 C14 2.71(18)
O5 Mn1 O2 C14 -87.91(17)
N3 Mn1 O2 C14 89.87(17)
O2 Mn1 O5 C25 38.30(14)
O1 Mn1 O5 C25 131.96(14)
N1 Mn1 O5 C25 -135.81(14)
N2 Mn1 O5 C25 -53.61(14)
O1 Mn1 N1 C7 -11.3(2)
N2 Mn1 N1 C7 168.0(2)
O5 Mn1 N1 C7 -100.59(19)
N3 Mn1 N1 C7 81.22(19)
O1 Mn1 N1 C20 163.71(18)
N2 Mn1 N1 C20 -16.97(18)
O5 Mn1 N1 C20 74.46(18)
N3 Mn1 N1 C20 -103.73(18)
O2 Mn1 N2 C8 1.1(2)
N1 Mn1 N2 C8 175.2(2)
O5 Mn1 N2 C8 91.29(19)
N3 Mn1 N2 C8 -92.52(19)
O2 Mn1 N2 C21 175.65(17)
N1 Mn1 N2 C21 -10.24(17)
O5 Mn1 N2 C21 -94.18(17)
N3 Mn1 N2 C21 82.00(17)
O2 Mn1 N3 C15 -30.74(16)
O1 Mn1 N3 C15 -124.58(16)
N1 Mn1 N3 C15 143.18(16)
N2 Mn1 N3 C15 60.99(16)
O2 Mn1 N3 C19 151.36(18)
O1 Mn1 N3 C19 57.52(18)
N1 Mn1 N3 C19 -34.72(18)
N2 Mn1 N3 C19 -116.91(18)
Mn1 O1 C1 C2 160.46(14)
Mn1 O1 C1 C6 -20.2(3)
O1 C1 C2 C3 179.18(18)
C6 C1 C2 C3 -0.2(3)
C1 C2 C3 C4 0.1(3)
C23 O3 C4 C5 0.6(3)
C23 O3 C4 C3 -179.98(17)
C2 C3 C4 O3 -179.58(17)
C2 C3 C4 C5 -0.2(3)
O3 C4 C5 C6 179.76(18)
C3 C4 C5 C6 0.4(3)
O1 C1 C6 C5 -178.93(18)
C2 C1 C6 C5 0.4(3)
O1 C1 C6 C7 0.6(3)
C2 C1 C6 C7 179.99(19)
C4 C5 C6 C1 -0.5(3)
C4 C5 C6 C7 179.89(18)
C20 N1 C7 C6 -176.6(2)
Mn1 N1 C7 C6 -1.9(3)
C1 C6 C7 N1 10.8(3)
C5 C6 C7 N1 -169.7(2)
C21 N2 C8 C9 -176.6(2)
Mn1 N2 C8 C9 -2.4(3)
N2 C8 C9 C14 0.1(3)
N2 C8 C9 C10 178.9(2)
C14 C9 C10 C11 -1.2(3)
C8 C9 C10 C11 -179.99(19)
C9 C10 C11 O4 178.9(2)
C9 C10 C11 C12 -1.5(3)
C24 O4 C11 C10 -16.7(4)
C24 O4 C11 C12 163.7(3)
C10 C11 C12 C13 1.8(3)
O4 C11 C12 C13 -178.60(19)
C11 C12 C13 C14 0.7(3)
Mn1 O2 C14 C13 176.23(14)
Mn1 O2 C14 C9 -5.4(3)
C12 C13 C14 O2 175.21(19)
C12 C13 C14 C9 -3.3(3)
C10 C9 C14 O2 -174.86(19)
C8 C9 C14 O2 3.9(3)
C10 C9 C14 C13 3.5(3)
C8 C9 C14 C13 -177.73(19)
C19 N3 C15 C16 -2.0(3)
Mn1 N3 C15 C16 179.99(19)
N3 C15 C16 C17 1.8(4)
C15 C16 C17 C18 0.4(4)
C16 C17 C18 C19 -2.3(4)
C15 N3 C19 C18 -0.1(4)
Mn1 N3 C19 C18 177.9(2)
C17 C18 C19 N3 2.2(4)
C7 N1 C20 C21 -145.7(2)
Mn1 N1 C20 C21 39.0(3)
C8 N2 C21 C22 84.9(3)
Mn1 N2 C21 C22 -90.0(3)
C8 N2 C21 C20 -151.6(2)
Mn1 N2 C21 C20 33.5(3)
N1 C20 C21 C22 81.6(3)
N1 C20 C21 N2 -45.0(3)
